data_1504637
loop_
_publ_author_name
'Tanaka, Koichi'
'Hayashi, Satoshi'
'Caira, Mino R.'

_publ_section_title
;
 Inclusion and gelation properties of novel tetra- and hexasalicylide
 derivatives.
;
_journal_issue 11
_journal_name_full 'Organic letters'
_journal_page_first 2119
_journal_page_last 2122
_journal_paper_doi 10.1021/ol8004485
_journal_volume 10
_journal_year 2008
_chemical_formula_moiety 'C21 H9 F3 O6.C3 H7 N O'
_chemical_formula_sum 'C24 H16 F3 N O7'
_chemical_formula_weight 487.38
_chemical_melting_point 'desolvates at 125C'
_chemical_name_common none
_chemical_name_systematic
; 
 OUR CODE NAME = 3a.(DMF)2 
;
_space_group_IT_number 2
_symmetry_cell_setting triclinic
_symmetry_space_group_name_Hall '-P 1'
_symmetry_space_group_name_H-M 'P -1'
_atom_sites_solution_hydrogens geom
_atom_sites_solution_primary direct
_atom_sites_solution_secondary difmap
_audit_creation_method SHELXL-97
_cell_angle_alpha 69.849(4)
_cell_angle_beta 73.108(4)
_cell_angle_gamma 75.513(4)
_cell_formula_units_Z 2
_cell_length_a 9.5721(7)
_cell_length_b 10.0848(7)
_cell_length_c 12.5819(6)
_cell_measurement_reflns_used 10518
_cell_measurement_temperature 213(2)
_cell_measurement_theta_max 26.37
_cell_measurement_theta_min 0.81
_cell_volume 1075.69(12)
_computing_cell_refinement 'DENZO-SMN (Otwinowski & Minor, 1997)'
_computing_data_collection 'COLLECT 2000'
_computing_data_reduction 'DENZO-SMN (Otwinowski & Minor, 1997)'
_computing_molecular_graphics 'ORTEP-3(Farrugia, 1997)'
_computing_publication_material 'PLATON (Spek, 1990)'
_computing_structure_refinement 'SHELXL-97 (Sheldrick, 1997)'
_computing_structure_solution 'SHELXS-97 (Sheldrick, 1990)'
_diffrn_ambient_temperature 213(2)
_diffrn_measured_fraction_theta_full 0.995
_diffrn_measured_fraction_theta_max 0.995
_diffrn_measurement_device_type 'Nonius Kappa CCD diffractometer'
_diffrn_measurement_method 'phi- and omega-scans 0.5-1.5 deg.'
_diffrn_radiation_monochromator graphite
_diffrn_radiation_source 'fine-focus sealed tube'
_diffrn_radiation_type MoK\a
_diffrn_radiation_wavelength 0.71073
_diffrn_reflns_av_R_equivalents 0.0490
_diffrn_reflns_av_sigmaI/netI 0.0580
_diffrn_reflns_limit_h_max 11
_diffrn_reflns_limit_h_min -11
_diffrn_reflns_limit_k_max 12
_diffrn_reflns_limit_k_min -12
_diffrn_reflns_limit_l_max 15
_diffrn_reflns_limit_l_min -14
_diffrn_reflns_number 7836
_diffrn_reflns_theta_full 26.38
_diffrn_reflns_theta_max 26.38
_diffrn_reflns_theta_min 2.70
_exptl_absorpt_correction_type none
_exptl_crystal_colour colourless
_exptl_crystal_density_diffrn 1.505
_exptl_crystal_density_method 'not measured'
_exptl_crystal_description prism
_exptl_crystal_F_000 500
_exptl_crystal_size_max 0.28
_exptl_crystal_size_mid 0.22
_exptl_crystal_size_min 0.20
_refine_diff_density_max 0.193
_refine_diff_density_min -0.248
_refine_diff_density_rms 0.043
_refine_ls_extinction_coef 0.009(2)
_refine_ls_extinction_expression Fc^*^=kFc[1+0.001xFc^2^\l^3^/sin(2\q)]^-1/4^
_refine_ls_extinction_method SHELXL
_refine_ls_goodness_of_fit_ref 1.031
_refine_ls_hydrogen_treatment constr
_refine_ls_matrix_type full
_refine_ls_number_parameters 319
_refine_ls_number_reflns 4386
_refine_ls_number_restraints 0
_refine_ls_restrained_S_all 1.031
_refine_ls_R_factor_all 0.0564
_refine_ls_R_factor_gt 0.0371
_refine_ls_shift/su_max 0.001
_refine_ls_shift/su_mean 0.000
_refine_ls_structure_factor_coef Fsqd
_refine_ls_weighting_details 'calc w=1/[\s^2^(Fo^2^)+(0.0467P)^2^+0.2624P] where P=(Fo^2^+2Fc^2^)/3'
_refine_ls_weighting_scheme calc
_refine_ls_wR_factor_gt 0.0885
_refine_ls_wR_factor_ref 0.0979
_reflns_number_gt 3333
_reflns_number_total 4386
_reflns_threshold_expression >2sigma(I)
_cod_data_source_file ol8004485-file004.cif
_cod_data_source_block c:\limbo\5fdmf
_cod_depositor_comments
;
The following automatic conversions were performed:

'_symmetry_cell_setting' value 'Triclinic' changed to 'triclinic'
according to /home/saulius/struct/CIF-dictionaries/cif_core.dic
dictionary named 'cif_core.dic' version 2.4.1 from 2010-06-29.

Automatic conversion script
Id: cif_fix_values 1715 2011-07-08 13:25:40Z adriana 
;
_cod_original_cell_volume 1075.7(1)
_cod_database_code 1504637

loop_
_symmetry_equiv_pos_as_xyz
'x, y, z'
'-x, -y, -z'

loop_
_atom_site_label
_atom_site_type_symbol
_atom_site_fract_x
_atom_site_fract_y
_atom_site_fract_z
_atom_site_U_iso_or_equiv
_atom_site_adp_type
_atom_site_occupancy
_atom_site_symmetry_multiplicity
_atom_site_calc_flag
_atom_site_refinement_flags
F1 F 0.65877(11) 0.38245(11) 0.93073(7) 0.0443(3) Uani 1 1 d .
C2 C 0.63917(17) 0.46590(17) 0.82352(12) 0.0309(3) Uani 1 1 d .
C3 C 0.57014(17) 0.60545(17) 0.80984(13) 0.0327(4) Uani 1 1 d .
H3 H 0.5381 0.6436 0.8730 0.039 Uiso 1 1 calc R
C4 C 0.54889(17) 0.68883(16) 0.70060(13) 0.0298(3) Uani 1 1 d .
H4 H 0.5013 0.7847 0.6888 0.036 Uiso 1 1 calc R
C5 C 0.59806(15) 0.63032(15) 0.60886(12) 0.0242(3) Uani 1 1 d .
C6 C 0.66982(15) 0.48945(15) 0.62323(12) 0.0242(3) Uani 1 1 d .
C7 C 0.69059(16) 0.40591(16) 0.73377(12) 0.0292(3) Uani 1 1 d .
H29 H 0.7390 0.3103 0.7464 0.035 Uiso 1 1 calc R
C8 C 0.72454(16) 0.42729(15) 0.52446(12) 0.0253(3) Uani 1 1 d .
O9 O 0.68120(13) 0.46740(11) 0.43655(9) 0.0369(3) Uani 1 1 d .
O10 O 0.83585(10) 0.31401(10) 0.54684(8) 0.0259(2) Uani 1 1 d .
C11 C 0.89249(15) 0.24041(15) 0.46361(12) 0.0237(3) Uani 1 1 d .
C12 C 1.02322(16) 0.27315(16) 0.38488(13) 0.0282(3) Uani 1 1 d .
H12 H 1.0671 0.3456 0.3870 0.034 Uiso 1 1 calc R
C13 C 1.08963(16) 0.20025(17) 0.30327(13) 0.0308(3) Uani 1 1 d .
H13 H 1.1777 0.2226 0.2489 0.037 Uiso 1 1 calc R
C14 C 1.02249(16) 0.09352(16) 0.30409(12) 0.0292(3) Uani 1 1 d .
C15 C 0.89444(16) 0.05794(15) 0.38192(12) 0.0267(3) Uani 1 1 d .
H15 H 0.8528 -0.0162 0.3802 0.032 Uiso 1 1 calc R
C16 C 0.82588(15) 0.13220(15) 0.46376(12) 0.0234(3) Uani 1 1 d .
F17 F 1.08710(10) 0.01883(10) 0.22560(8) 0.0433(3) Uani 1 1 d .
C18 C 0.68990(15) 0.08098(15) 0.54625(12) 0.0241(3) Uani 1 1 d .
O19 O 0.63974(11) -0.01436(11) 0.54207(9) 0.0346(3) Uani 1 1 d .
O20 O 0.62887(10) 0.15005(10) 0.62876(8) 0.0260(2) Uani 1 1 d .
C21 C 0.50580(15) 0.09777(15) 0.71254(12) 0.0246(3) Uani 1 1 d .
C22 C 0.36222(15) 0.14123(15) 0.69407(12) 0.0244(3) Uani 1 1 d .
C23 C 0.24738(16) 0.08671(16) 0.78485(12) 0.0290(3) Uani 1 1 d .
H23 H 0.1490 0.1148 0.7761 0.035 Uiso 1 1 calc R
C24 C 0.27887(17) -0.00787(17) 0.88667(13) 0.0326(4) Uani 1 1 d .
C25 C 0.41980(17) -0.05025(17) 0.90527(13) 0.0338(4) Uani 1 1 d .
H25 H 0.4382 -0.1148 0.9761 0.041 Uiso 1 1 calc R
C26 C 0.53360(17) 0.00459(16) 0.81697(12) 0.0303(3) Uani 1 1 d .
H26 H 0.6310 -0.0217 0.8279 0.036 Uiso 1 1 calc R
F27 F 0.16514(11) -0.06005(12) 0.97281(8) 0.0516(3) Uani 1 1 d .
C28 C 0.31660(16) 0.24016(15) 0.58581(12) 0.0248(3) Uani 1 1 d .
O29 O 0.19001(11) 0.27803(12) 0.57776(9) 0.0346(3) Uani 1 1 d .
O30 O 0.43303(10) 0.28047(10) 0.49775(8) 0.0259(2) Uani 1 1 d .
O31 O 0.71171(17) 0.72457(17) -0.02842(12) 0.0666(4) Uani 1 1 d .
C32 C 0.8177(2) 0.7134(2) 0.01136(15) 0.0483(5) Uani 1 1 d .
H32 H 0.8716 0.7896 -0.0202 0.058 Uiso 1 1 calc R
N33 N 0.86324(15) 0.60303(16) 0.09521(12) 0.0407(3) Uani 1 1 d .
C34 C 0.9879(2) 0.6006(2) 0.13939(18) 0.0540(5) Uani 1 1 d .
H34A H 1.0308 0.6866 0.0959 0.081 Uiso 1 1 calc R
H34B H 1.0618 0.5170 0.1310 0.081 Uiso 1 1 calc R
H34C H 0.9547 0.5964 0.2209 0.081 Uiso 1 1 calc R
C35 C 0.7853(2) 0.4813(3) 0.14933(18) 0.0635(6) Uani 1 1 d .
H35A H 0.7145 0.4886 0.1051 0.095 Uiso 1 1 calc R
H35B H 0.7336 0.4808 0.2281 0.095 Uiso 1 1 calc R
H35C H 0.8559 0.3932 0.1508 0.095 Uiso 1 1 calc R

loop_
_atom_site_aniso_label
_atom_site_aniso_U_11
_atom_site_aniso_U_22
_atom_site_aniso_U_33
_atom_site_aniso_U_23
_atom_site_aniso_U_13
_atom_site_aniso_U_12
F1 0.0555(6) 0.0506(6) 0.0208(4) -0.0024(4) -0.0099(4) -0.0081(5)
C2 0.0338(8) 0.0376(9) 0.0191(7) -0.0018(6) -0.0063(6) -0.0107(7)
C3 0.0374(9) 0.0370(9) 0.0248(8) -0.0131(7) 0.0007(7) -0.0116(7)
C4 0.0327(8) 0.0259(8) 0.0289(8) -0.0089(6) -0.0007(6) -0.0075(6)
C5 0.0247(7) 0.0237(7) 0.0229(7) -0.0027(6) -0.0054(6) -0.0076(6)
C6 0.0262(7) 0.0247(7) 0.0230(7) -0.0058(6) -0.0063(6) -0.0071(6)
C7 0.0318(8) 0.0268(8) 0.0273(8) -0.0047(6) -0.0083(6) -0.0050(6)
C8 0.0288(7) 0.0202(7) 0.0272(8) -0.0050(6) -0.0084(6) -0.0053(6)
O9 0.0507(7) 0.0326(6) 0.0305(6) -0.0118(5) -0.0202(5) 0.0044(5)
O10 0.0282(5) 0.0254(5) 0.0255(5) -0.0089(4) -0.0087(4) -0.0016(4)
C11 0.0254(7) 0.0222(7) 0.0228(7) -0.0059(6) -0.0091(6) 0.0010(6)
C12 0.0286(8) 0.0260(8) 0.0299(8) -0.0038(6) -0.0092(6) -0.0074(6)
C13 0.0248(7) 0.0337(8) 0.0283(8) -0.0047(7) -0.0027(6) -0.0053(6)
C14 0.0279(8) 0.0321(8) 0.0261(7) -0.0119(6) -0.0040(6) 0.0001(6)
C15 0.0271(7) 0.0255(7) 0.0289(7) -0.0088(6) -0.0081(6) -0.0037(6)
C16 0.0223(7) 0.0228(7) 0.0233(7) -0.0039(6) -0.0075(6) -0.0020(6)
F17 0.0408(5) 0.0498(6) 0.0406(5) -0.0268(5) 0.0062(4) -0.0087(4)
C18 0.0235(7) 0.0228(7) 0.0242(7) -0.0060(6) -0.0072(6) 0.0002(6)
O19 0.0325(6) 0.0318(6) 0.0415(6) -0.0166(5) 0.0009(5) -0.0114(5)
O20 0.0237(5) 0.0297(5) 0.0247(5) -0.0094(4) -0.0018(4) -0.0070(4)
C21 0.0255(7) 0.0248(7) 0.0231(7) -0.0090(6) -0.0009(6) -0.0061(6)
C22 0.0272(7) 0.0226(7) 0.0236(7) -0.0076(6) -0.0049(6) -0.0042(6)
C23 0.0256(7) 0.0307(8) 0.0290(8) -0.0084(6) -0.0038(6) -0.0050(6)
C24 0.0321(8) 0.0336(9) 0.0250(8) -0.0057(7) 0.0036(6) -0.0090(7)
C25 0.0383(9) 0.0330(9) 0.0243(8) -0.0044(7) -0.0060(7) -0.0028(7)
C26 0.0284(8) 0.0329(8) 0.0272(8) -0.0079(7) -0.0077(6) -0.0003(6)
F27 0.0395(6) 0.0614(7) 0.0338(5) 0.0040(5) 0.0060(4) -0.0158(5)
C28 0.0273(8) 0.0224(7) 0.0252(7) -0.0082(6) -0.0043(6) -0.0054(6)
O29 0.0268(6) 0.0410(6) 0.0322(6) -0.0039(5) -0.0092(5) -0.0055(5)
O30 0.0266(5) 0.0243(5) 0.0229(5) -0.0029(4) -0.0047(4) -0.0040(4)
O31 0.0648(9) 0.0783(11) 0.0536(8) -0.0127(8) -0.0342(7) 0.0084(8)
C32 0.0550(11) 0.0469(11) 0.0378(10) -0.0109(8) -0.0148(9) 0.0034(9)
N33 0.0382(8) 0.0467(9) 0.0336(7) -0.0048(6) -0.0124(6) -0.0053(6)
C34 0.0496(11) 0.0564(12) 0.0589(12) -0.0119(10) -0.0237(10) -0.0075(9)
C35 0.0617(13) 0.0790(16) 0.0463(11) 0.0046(11) -0.0173(10) -0.0322(12)

loop_
_atom_type_symbol
_atom_type_description
_atom_type_scat_dispersion_real
_atom_type_scat_dispersion_imag
_atom_type_scat_source
C C 0.0033 0.0016 'International Tables Vol C Tables 4.2.6.8 and 6.1.1.4'
H H 0.0000 0.0000 'International Tables Vol C Tables 4.2.6.8 and 6.1.1.4'
N N 0.0061 0.0033 'International Tables Vol C Tables 4.2.6.8 and 6.1.1.4'
O O 0.0106 0.0060 'International Tables Vol C Tables 4.2.6.8 and 6.1.1.4'
F F 0.0171 0.0103 'International Tables Vol C Tables 4.2.6.8 and 6.1.1.4'

loop_
_geom_angle_atom_site_label_1
_geom_angle_atom_site_label_2
_geom_angle_atom_site_label_3
_geom_angle
_geom_angle_site_symmetry_3
F1 C2 C3 118.85(13) .
F1 C2 C7 118.01(14) .
C3 C2 C7 123.14(14) .
C2 C3 C4 118.34(14) .
C2 C3 H3 120.8 .
C4 C3 H3 120.8 .
C5 C4 C3 119.66(14) .
C5 C4 H4 120.2 .
C3 C4 H4 120.2 .
C4 C5 C6 121.56(13) .
C4 C5 O30 116.26(12) 2_666
C6 C5 O30 122.14(12) 2_666
C5 C6 C7 118.44(13) .
C5 C6 C8 121.57(12) .
C7 C6 C8 119.98(13) .
C2 C7 C6 118.85(14) .
C2 C7 H29 120.6 .
C6 C7 H29 120.6 .
O9 C8 O10 123.04(12) .
O9 C8 C6 126.95(13) .
O10 C8 C6 110.01(11) .
C8 O10 C11 116.11(10) .
C12 C11 C16 121.12(13) .
C12 C11 O10 117.12(12) .
C16 C11 O10 121.64(12) .
C13 C12 C11 120.49(14) .
C13 C12 H12 119.8 .
C11 C12 H12 119.8 .
C12 C13 C14 117.86(13) .
C12 C13 H13 121.1 .
C14 C13 H13 121.1 .
F17 C14 C15 118.37(13) .
F17 C14 C13 118.89(13) .
C15 C14 C13 122.73(13) .
C14 C15 C16 119.71(13) .
C14 C15 H15 120.1 .
C16 C15 H15 120.1 .
C11 C16 C15 118.07(13) .
C11 C16 C18 126.99(13) .
C15 C16 C18 114.88(12) .
O19 C18 O20 122.66(13) .
O19 C18 C16 123.37(13) .
O20 C18 C16 113.96(12) .
C18 O20 C21 115.27(11) .
C26 C21 C22 121.23(13) .
C26 C21 O20 116.26(12) .
C22 C21 O20 122.46(12) .
C21 C22 C23 117.70(13) .
C21 C22 C28 126.85(13) .
C23 C22 C28 115.45(13) .
C24 C23 C22 119.70(14) .
C24 C23 H23 120.1 .
C22 C23 H23 120.1 .
F27 C24 C23 118.33(14) .
F27 C24 C25 118.95(14) .
C23 C24 C25 122.72(14) .
C24 C25 C26 118.05(14) .
C24 C25 H25 121.0 .
C26 C25 H25 121.0 .
C25 C26 C21 120.58(14) .
C25 C26 H26 119.7 .
C21 C26 H26 119.7 .
O29 C28 O30 123.76(13) .
O29 C28 C22 123.26(13) .
O30 C28 C22 112.98(12) .
C28 O30 C5 117.33(11) 2_666
O31 C32 N33 125.6(2) .
O31 C32 H32 117.2 .
N33 C32 H32 117.2 .
C32 N33 C34 121.89(17) .
C32 N33 C35 120.69(16) .
C34 N33 C35 117.39(15) .
N33 C34 H34A 109.5 .
N33 C34 H34B 109.5 .
H34A C34 H34B 109.5 .
N33 C34 H34C 109.5 .
H34A C34 H34C 109.5 .
H34B C34 H34C 109.5 .
N33 C35 H35A 109.5 .
N33 C35 H35B 109.5 .
H35A C35 H35B 109.5 .
N33 C35 H35C 109.5 .
H35A C35 H35C 109.5 .
H35B C35 H35C 109.5 .

loop_
_geom_bond_atom_site_label_1
_geom_bond_atom_site_label_2
_geom_bond_distance
_geom_bond_site_symmetry_2
F1 C2 1.3597(17) .
C2 C3 1.371(2) .
C2 C7 1.372(2) .
C3 C4 1.385(2) .
C3 H3 0.9400 .
C4 C5 1.384(2) .
C4 H4 0.9400 .
C5 C6 1.389(2) .
C5 O30 1.4013(16) 2_666
C6 C7 1.398(2) .
C6 C8 1.4853(19) .
C7 H29 0.9400 .
C8 O9 1.1973(17) .
C8 O10 1.3650(17) .
O10 C11 1.3950(16) .
C11 C12 1.385(2) .
C11 C16 1.394(2) .
C12 C13 1.381(2) .
C12 H12 0.9400 .
C13 C14 1.381(2) .
C13 H13 0.9400 .
C14 F17 1.3600(16) .
C14 C15 1.368(2) .
C15 C16 1.394(2) .
C15 H15 0.9400 .
C16 C18 1.490(2) .
C18 O19 1.1992(17) .
C18 O20 1.3588(17) .
O20 C21 1.4082(17) .
C21 C26 1.381(2) .
C21 C22 1.396(2) .
C22 C23 1.398(2) .
C22 C28 1.494(2) .
C23 C24 1.371(2) .
C23 H23 0.9400 .
C24 F27 1.3582(17) .
C24 C25 1.372(2) .
C25 C26 1.379(2) .
C25 H25 0.9400 .
C26 H26 0.9400 .
C28 O29 1.1989(17) .
C28 O30 1.3541(17) .
O30 C5 1.4013(16) 2_666
O31 C32 1.221(2) .
C32 N33 1.326(2) .
C32 H32 0.9400 .
N33 C34 1.447(2) .
N33 C35 1.454(3) .
C34 H34A 0.9700 .
C34 H34B 0.9700 .
C34 H34C 0.9700 .
C35 H35A 0.9700 .
C35 H35B 0.9700 .
C35 H35C 0.9700 .

loop_
_geom_torsion_atom_site_label_1
_geom_torsion_atom_site_label_2
_geom_torsion_atom_site_label_3
_geom_torsion_atom_site_label_4
_geom_torsion
_geom_torsion_site_symmetry_1
_geom_torsion_site_symmetry_4
F1 C2 C3 C4 -179.09(13) . .
C7 C2 C3 C4 1.3(2) . .
C2 C3 C4 C5 -0.4(2) . .
C3 C4 C5 C6 -0.5(2) . .
C3 C4 C5 O30 177.41(13) . 2_666
C4 C5 C6 C7 0.7(2) . .
O30 C5 C6 C7 -177.17(12) 2_666 .
C4 C5 C6 C8 -179.09(13) . .
O30 C5 C6 C8 3.1(2) 2_666 .
F1 C2 C7 C6 179.20(13) . .
C3 C2 C7 C6 -1.2(2) . .
C5 C6 C7 C2 0.2(2) . .
C8 C6 C7 C2 179.92(13) . .
C5 C6 C8 O9 -23.0(2) . .
C7 C6 C8 O9 157.24(15) . .
C5 C6 C8 O10 156.70(13) . .
C7 C6 C8 O10 -23.05(18) . .
O9 C8 O10 C11 -3.5(2) . .
C6 C8 O10 C11 176.72(11) . .
C8 O10 C11 C12 99.36(14) . .
C8 O10 C11 C16 -84.54(16) . .
C16 C11 C12 C13 0.9(2) . .
O10 C11 C12 C13 177.06(12) . .
C11 C12 C13 C14 -0.8(2) . .
C12 C13 C14 F17 -179.04(13) . .
C12 C13 C14 C15 -0.1(2) . .
F17 C14 C15 C16 179.75(12) . .
C13 C14 C15 C16 0.8(2) . .
C12 C11 C16 C15 -0.2(2) . .
O10 C11 C16 C15 -176.17(11) . .
C12 C11 C16 C18 176.96(13) . .
O10 C11 C16 C18 1.0(2) . .
C14 C15 C16 C11 -0.6(2) . .
C14 C15 C16 C18 -178.14(13) . .
C11 C16 C18 O19 -178.99(14) . .
C15 C16 C18 O19 -1.7(2) . .
C11 C16 C18 O20 -0.3(2) . .
C15 C16 C18 O20 176.96(11) . .
O19 C18 O20 C21 2.64(19) . .
C16 C18 O20 C21 -176.06(11) . .
C18 O20 C21 C26 98.29(14) . .
C18 O20 C21 C22 -84.23(16) . .
C26 C21 C22 C23 -0.2(2) . .
O20 C21 C22 C23 -177.60(12) . .
C26 C21 C22 C28 -179.57(13) . .
O20 C21 C22 C28 3.1(2) . .
C21 C22 C23 C24 -1.1(2) . .
C28 C22 C23 C24 178.34(13) . .
C22 C23 C24 F27 -179.36(13) . .
C22 C23 C24 C25 1.4(2) . .
F27 C24 C25 C26 -179.64(14) . .
C23 C24 C25 C26 -0.4(2) . .
C24 C25 C26 C21 -0.9(2) . .
C22 C21 C26 C25 1.3(2) . .
O20 C21 C26 C25 178.77(13) . .
C21 C22 C28 O29 -176.54(14) . .
C23 C22 C28 O29 4.1(2) . .
C21 C22 C28 O30 4.4(2) . .
C23 C22 C28 O30 -174.94(11) . .
O29 C28 O30 C5 -1.1(2) . 2_666
C22 C28 O30 C5 177.97(11) . 2_666
O31 C32 N33 C34 -178.24(18) . .
O31 C32 N33 C35 -0.5(3) . .
